data_7016730
loop_
_publ_author_name
'Sun, Mingtai'
'Xu, Tieqi'
'Gao, Wei'
'Liu, Yang'
'Wu, Qiaolin'
'Mu, Ying'
'Ye, Ling'

_publ_section_title
;
 Large ultra-high molecular weight polyethylene spherical particles
 produced by AlR(3) activated half-sandwich chromium(iii) catalysts.
;
_journal_issue 39
_journal_name_full 'Dalton transactions (Cambridge, England : 2003)'
_journal_page_first 10184
_journal_page_last 10194
_journal_paper_doi 10.1039/c1dt10659g
_journal_volume 40
_journal_year 2011
_chemical_formula_sum 'C24 H35 Cl Cr N O'
_chemical_formula_weight 440.98
_chemical_name_systematic
;
?
;
_space_group_IT_number 14
_symmetry_cell_setting monoclinic
_symmetry_space_group_name_Hall '-P 2yn'
_symmetry_space_group_name_H-M 'P 1 21/n 1'
_atom_sites_solution_hydrogens geom
_atom_sites_solution_primary direct
_atom_sites_solution_secondary difmap
_audit_creation_method SHELXL-97
_cell_angle_alpha 90.00
_cell_angle_beta 102.19(3)
_cell_angle_gamma 90.00
_cell_formula_units_Z 4
_cell_length_a 9.4593(19)
_cell_length_b 12.206(2)
_cell_length_c 21.386(4)
_cell_measurement_reflns_used 5494
_cell_measurement_temperature 293(2)
_cell_measurement_theta_max 27.48
_cell_measurement_theta_min 3.08
_cell_volume 2413.6(8)
_computing_cell_refinement 'RAPID AUTO'
_computing_data_collection 'RAPID AUTO'
_computing_data_reduction 'RAPID AUTO'
_computing_molecular_graphics 'Bruker SHELXTL'
_computing_publication_material 'Bruker SHELXTL'
_computing_structure_refinement 'SHELXL-97 (Sheldrick, 1997)'
_computing_structure_solution 'SHELXS-97 (Sheldrick, 1990)'
_diffrn_ambient_temperature 293(2)
_diffrn_detector_area_resol_mean '100x100 microns'
_diffrn_measured_fraction_theta_full 0.994
_diffrn_measured_fraction_theta_max 0.994
_diffrn_measurement_device_type 'Rigaku R-AXIS RAPID IP diffractometer'
_diffrn_measurement_method 'Oscillation scans'
_diffrn_radiation_monochromator graphite
_diffrn_radiation_source 'fine-focus sealed tube'
_diffrn_radiation_type MoK\a
_diffrn_radiation_wavelength 0.71073
_diffrn_reflns_av_R_equivalents 0.1268
_diffrn_reflns_av_sigmaI/netI 0.1662
_diffrn_reflns_limit_h_max 12
_diffrn_reflns_limit_h_min -12
_diffrn_reflns_limit_k_max 15
_diffrn_reflns_limit_k_min -15
_diffrn_reflns_limit_l_max 27
_diffrn_reflns_limit_l_min -24
_diffrn_reflns_number 21508
_diffrn_reflns_theta_full 27.48
_diffrn_reflns_theta_max 27.48
_diffrn_reflns_theta_min 3.08
_exptl_absorpt_coefficient_mu 0.598
_exptl_absorpt_correction_T_max 0.9371
_exptl_absorpt_correction_T_min 0.9317
_exptl_absorpt_correction_type empirical
_exptl_absorpt_process_details 'ABSCOR by T.Higashi 8 March, 1995'
_exptl_crystal_colour green
_exptl_crystal_density_diffrn 1.214
_exptl_crystal_density_method 'not measured'
_exptl_crystal_description block
_exptl_crystal_F_000 940
_exptl_crystal_size_max 0.12
_exptl_crystal_size_mid 0.11
_exptl_crystal_size_min 0.11
_refine_diff_density_max 1.772
_refine_diff_density_min -0.644
_refine_diff_density_rms 0.083
_refine_ls_extinction_method none
_refine_ls_goodness_of_fit_ref 1.053
_refine_ls_hydrogen_treatment constr
_refine_ls_matrix_type full
_refine_ls_number_parameters 263
_refine_ls_number_reflns 5494
_refine_ls_number_restraints 0
_refine_ls_restrained_S_all 1.053
_refine_ls_R_factor_all 0.1406
_refine_ls_R_factor_gt 0.0925
_refine_ls_shift/su_max 0.000
_refine_ls_shift/su_mean 0.000
_refine_ls_structure_factor_coef Fsqd
_refine_ls_weighting_details 'calc w=1/[\s^2^(Fo^2^)+(0.1197P)^2^+0.8577P] where P=(Fo^2^+2Fc^2^)/3'
_refine_ls_weighting_scheme calc
_refine_ls_wR_factor_gt 0.2336
_refine_ls_wR_factor_ref 0.2666
_reflns_number_gt 3033
_reflns_number_total 5494
_reflns_threshold_expression >2sigma(I)
_cod_data_source_file c1dt10659g.txt
_cod_data_source_block complex_2
_cod_original_sg_symbol_H-M P2(1)/n
_cod_database_code 7016730

loop_
_symmetry_equiv_pos_as_xyz
'x, y, z'
'-x+1/2, y+1/2, -z+1/2'
'-x, -y, -z'
'x-1/2, -y-1/2, z-1/2'

loop_
_atom_site_label
_atom_site_type_symbol
_atom_site_fract_x
_atom_site_fract_y
_atom_site_fract_z
_atom_site_U_iso_or_equiv
_atom_site_adp_type
_atom_site_occupancy
_atom_site_symmetry_multiplicity
_atom_site_calc_flag
_atom_site_refinement_flags
C1 C 0.3422(6) 0.6002(4) 0.1580(2) 0.0691(14) Uani 1 1 d .
C2 C 0.2720(7) 0.6845(5) 0.1860(2) 0.0749(16) Uani 1 1 d .
C3 C 0.2194(6) 0.7632(4) 0.1378(3) 0.0675(14) Uani 1 1 d .
C4 C 0.2614(5) 0.7283(4) 0.0814(2) 0.0550(11) Uani 1 1 d .
C5 C 0.3346(5) 0.6287(4) 0.0935(2) 0.0569(12) Uani 1 1 d .
C6 C 0.4034(9) 0.4958(5) 0.1899(3) 0.111(3) Uani 1 1 d .
H6A H 0.3421 0.4355 0.1727 0.166 Uiso 1 1 calc R
H6B H 0.4086 0.5010 0.2351 0.166 Uiso 1 1 calc R
H6C H 0.4986 0.4841 0.1821 0.166 Uiso 1 1 calc R
C7 C 0.2411(9) 0.6875(8) 0.2530(3) 0.122(3) Uani 1 1 d .
H7A H 0.2556 0.7606 0.2698 0.183 Uiso 1 1 calc R
H7B H 0.3053 0.6382 0.2802 0.183 Uiso 1 1 calc R
H7C H 0.1428 0.6657 0.2513 0.183 Uiso 1 1 calc R
C8 C 0.1286(7) 0.8604(6) 0.1456(3) 0.103(2) Uani 1 1 d .
H8A H 0.1538 0.9207 0.1214 0.154 Uiso 1 1 calc R
H8B H 0.1452 0.8802 0.1900 0.154 Uiso 1 1 calc R
H8C H 0.0283 0.8425 0.1306 0.154 Uiso 1 1 calc R
C9 C 0.2218(6) 0.7850(5) 0.0171(3) 0.0806(17) Uani 1 1 d .
H9A H 0.2989 0.8331 0.0121 0.121 Uiso 1 1 calc R
H9B H 0.1348 0.8266 0.0149 0.121 Uiso 1 1 calc R
H9C H 0.2066 0.7311 -0.0163 0.121 Uiso 1 1 calc R
C10 C 0.3914(7) 0.5611(5) 0.0454(3) 0.0799(17) Uani 1 1 d .
H10A H 0.3213 0.5064 0.0278 0.120 Uiso 1 1 calc R
H10B H 0.4798 0.5260 0.0661 0.120 Uiso 1 1 calc R
H10C H 0.4094 0.6076 0.0118 0.120 Uiso 1 1 calc R
C11 C 0.7083(6) 0.7147(4) 0.0922(2) 0.0559(12) Uani 1 1 d .
C12 C 0.7765(5) 0.6455(4) 0.1432(2) 0.0561(11) Uani 1 1 d .
C13 C 0.8928(6) 0.5771(5) 0.1356(3) 0.0733(15) Uani 1 1 d .
H13 H 0.9361 0.5316 0.1691 0.088 Uiso 1 1 calc R
C14 C 0.9426(6) 0.5766(5) 0.0800(3) 0.0789(16) Uani 1 1 d .
H14 H 1.0148 0.5284 0.0741 0.095 Uiso 1 1 calc R
C15 C 0.8815(6) 0.6510(5) 0.0324(3) 0.0714(14) Uani 1 1 d .
H15 H 0.9189 0.6536 -0.0045 0.086 Uiso 1 1 calc R
C16 C 0.7684(6) 0.7215(4) 0.0363(2) 0.0588(12) Uani 1 1 d .
C17 C 0.7450(6) 0.6509(4) 0.2053(2) 0.0672(14) Uani 1 1 d .
H17 H 0.8084 0.6142 0.2377 0.081 Uiso 1 1 calc R
C18 C 0.7128(6) 0.8073(5) -0.0160(2) 0.0669(14) Uani 1 1 d .
C19 C 0.5579(6) 0.7842(6) -0.0491(3) 0.0842(18) Uani 1 1 d .
H19A H 0.4967 0.7898 -0.0188 0.126 Uiso 1 1 calc R
H19B H 0.5512 0.7117 -0.0669 0.126 Uiso 1 1 calc R
H19C H 0.5276 0.8366 -0.0828 0.126 Uiso 1 1 calc R
C20 C 0.7245(9) 0.9212(5) 0.0125(3) 0.116(3) Uani 1 1 d .
H20A H 0.6882 0.9736 -0.0205 0.175 Uiso 1 1 calc R
H20B H 0.8239 0.9371 0.0309 0.175 Uiso 1 1 calc R
H20C H 0.6686 0.9250 0.0450 0.175 Uiso 1 1 calc R
C21 C 0.8021(8) 0.8076(8) -0.0685(3) 0.116(3) Uani 1 1 d .
H21A H 0.7619 0.8599 -0.1010 0.175 Uiso 1 1 calc R
H21B H 0.7998 0.7360 -0.0872 0.175 Uiso 1 1 calc R
H21C H 0.9004 0.8272 -0.0501 0.175 Uiso 1 1 calc R
C22 C 0.6426(8) 0.7187(6) 0.2914(2) 0.0874(19) Uani 1 1 d .
H22 H 0.5480 0.7472 0.2953 0.105 Uiso 1 1 calc R
C23 C 0.7544(9) 0.8074(6) 0.3152(3) 0.115(3) Uani 1 1 d .
H23A H 0.8492 0.7802 0.3142 0.172 Uiso 1 1 calc R
H23B H 0.7504 0.8272 0.3582 0.172 Uiso 1 1 calc R
H23C H 0.7341 0.8706 0.2881 0.172 Uiso 1 1 calc R
C24 C 0.6695(9) 0.6130(7) 0.3306(3) 0.112(3) Uani 1 1 d .
H24A H 0.5996 0.5589 0.3121 0.168 Uiso 1 1 calc R
H24B H 0.6609 0.6275 0.3738 0.168 Uiso 1 1 calc R
H24C H 0.7650 0.5864 0.3306 0.168 Uiso 1 1 calc R
Cl Cl 0.47620(17) 0.93769(11) 0.18983(7) 0.0784(5) Uani 1 1 d .
Cr Cr 0.46545(8) 0.75723(6) 0.15476(3) 0.0509(3) Uani 1 1 d .
N N 0.6381(5) 0.7010(4) 0.22156(17) 0.0635(11) Uani 1 1 d .
O O 0.5940(4) 0.7732(3) 0.09668(15) 0.0581(8) Uani 1 1 d .

loop_
_atom_site_aniso_label
_atom_site_aniso_U_11
_atom_site_aniso_U_22
_atom_site_aniso_U_33
_atom_site_aniso_U_23
_atom_site_aniso_U_13
_atom_site_aniso_U_12
C1 0.090(4) 0.057(3) 0.058(3) 0.001(2) 0.013(3) -0.021(3)
C2 0.089(4) 0.091(4) 0.049(3) -0.012(3) 0.024(3) -0.027(3)
C3 0.057(3) 0.071(4) 0.074(3) -0.018(3) 0.013(2) -0.008(3)
C4 0.051(3) 0.058(3) 0.053(3) -0.0038(19) 0.005(2) -0.013(2)
C5 0.068(3) 0.052(3) 0.049(2) -0.0074(19) 0.009(2) -0.012(2)
C6 0.167(7) 0.063(4) 0.091(5) 0.020(3) 0.004(4) -0.025(4)
C7 0.143(7) 0.170(8) 0.064(4) -0.025(4) 0.046(4) -0.048(6)
C8 0.077(4) 0.098(5) 0.134(6) -0.039(4) 0.026(4) 0.011(4)
C9 0.069(4) 0.095(4) 0.068(3) 0.016(3) -0.007(3) -0.003(3)
C10 0.091(4) 0.068(4) 0.083(4) -0.028(3) 0.025(3) -0.014(3)
C11 0.061(3) 0.047(2) 0.053(3) 0.0004(19) 0.000(2) -0.008(2)
C12 0.049(3) 0.055(3) 0.060(3) 0.003(2) 0.002(2) -0.004(2)
C13 0.064(3) 0.063(3) 0.086(4) 0.003(3) -0.001(3) 0.005(3)
C14 0.065(4) 0.079(4) 0.093(4) -0.007(3) 0.017(3) -0.004(3)
C15 0.067(4) 0.081(4) 0.069(3) -0.007(3) 0.021(3) -0.008(3)
C16 0.057(3) 0.065(3) 0.052(3) 0.000(2) 0.006(2) -0.009(2)
C17 0.067(3) 0.067(3) 0.061(3) 0.013(2) -0.003(2) 0.008(3)
C18 0.066(3) 0.078(4) 0.054(3) 0.008(2) 0.006(2) -0.017(3)
C19 0.067(4) 0.109(5) 0.069(4) 0.010(3) -0.004(3) -0.014(3)
C20 0.189(9) 0.070(4) 0.081(4) 0.020(3) 0.008(5) -0.030(5)
C21 0.094(5) 0.174(8) 0.089(5) 0.042(5) 0.038(4) 0.008(5)
C22 0.105(5) 0.112(5) 0.038(3) 0.002(3) -0.003(3) 0.020(4)
C23 0.153(7) 0.109(5) 0.063(4) -0.019(4) -0.019(4) 0.012(5)
C24 0.148(7) 0.132(6) 0.052(3) 0.024(4) 0.012(4) 0.007(5)
Cl 0.0892(11) 0.0555(8) 0.0810(9) -0.0172(6) -0.0038(7) -0.0041(7)
Cr 0.0604(5) 0.0489(5) 0.0399(4) -0.0029(3) 0.0029(3) -0.0027(3)
N 0.075(3) 0.065(3) 0.043(2) 0.0027(17) -0.0018(18) 0.003(2)
O 0.057(2) 0.062(2) 0.0528(19) 0.0089(14) 0.0074(14) 0.0063(16)

loop_
_atom_type_symbol
_atom_type_description
_atom_type_scat_dispersion_real
_atom_type_scat_dispersion_imag
_atom_type_scat_source
C C 0.0033 0.0016 'International Tables Vol C Tables 4.2.6.8 and 6.1.1.4'
H H 0.0000 0.0000 'International Tables Vol C Tables 4.2.6.8 and 6.1.1.4'
N N 0.0061 0.0033 'International Tables Vol C Tables 4.2.6.8 and 6.1.1.4'
O O 0.0106 0.0060 'International Tables Vol C Tables 4.2.6.8 and 6.1.1.4'
Cl Cl 0.1484 0.1585 'International Tables Vol C Tables 4.2.6.8 and 6.1.1.4'
Cr Cr 0.3209 0.6236 'International Tables Vol C Tables 4.2.6.8 and 6.1.1.4'

loop_
_geom_angle_atom_site_label_1
_geom_angle_atom_site_label_2
_geom_angle_atom_site_label_3
_geom_angle
C5 C1 C2 107.4(5)
C5 C1 C6 126.0(5)
C2 C1 C6 126.4(5)
C5 C1 Cr 71.3(3)
C2 C1 Cr 71.8(3)
C6 C1 Cr 125.7(4)
C3 C2 C1 107.9(4)
C3 C2 C7 124.1(6)
C1 C2 C7 127.7(6)
C3 C2 Cr 72.6(3)
C1 C2 Cr 71.4(3)
C7 C2 Cr 126.7(4)
C4 C3 C2 107.3(5)
C4 C3 C8 127.4(6)
C2 C3 C8 125.2(6)
C4 C3 Cr 70.4(3)
C2 C3 Cr 70.9(3)
C8 C3 Cr 126.8(4)
C5 C4 C3 108.8(4)
C5 C4 C9 125.8(5)
C3 C4 C9 125.2(5)
C5 C4 Cr 71.8(3)
C3 C4 Cr 73.2(3)
C9 C4 Cr 125.1(3)
C4 C5 C1 108.5(4)
C4 C5 C10 125.9(4)
C1 C5 C10 125.6(5)
C4 C5 Cr 71.9(3)
C1 C5 Cr 72.2(3)
C10 C5 Cr 123.4(4)
C1 C6 H6A 109.5
C1 C6 H6B 109.5
H6A C6 H6B 109.5
C1 C6 H6C 109.5
H6A C6 H6C 109.5
H6B C6 H6C 109.5
C2 C7 H7A 109.5
C2 C7 H7B 109.5
H7A C7 H7B 109.5
C2 C7 H7C 109.5
H7A C7 H7C 109.5
H7B C7 H7C 109.5
C3 C8 H8A 109.5
C3 C8 H8B 109.5
H8A C8 H8B 109.5
C3 C8 H8C 109.5
H8A C8 H8C 109.5
H8B C8 H8C 109.5
C4 C9 H9A 109.5
C4 C9 H9B 109.5
H9A C9 H9B 109.5
C4 C9 H9C 109.5
H9A C9 H9C 109.5
H9B C9 H9C 109.5
C5 C10 H10A 109.5
C5 C10 H10B 109.5
H10A C10 H10B 109.5
C5 C10 H10C 109.5
H10A C10 H10C 109.5
H10B C10 H10C 109.5
O C11 C12 120.9(4)
O C11 C16 120.4(4)
C12 C11 C16 118.7(5)
C13 C12 C11 119.9(5)
C13 C12 C17 117.0(4)
C11 C12 C17 122.6(5)
C14 C13 C12 121.3(5)
C14 C13 H13 119.3
C12 C13 H13 119.3
C13 C14 C15 117.8(5)
C13 C14 H14 121.1
C15 C14 H14 121.1
C16 C15 C14 124.3(5)
C16 C15 H15 117.8
C14 C15 H15 117.8
C15 C16 C11 117.5(5)
C15 C16 C18 121.7(5)
C11 C16 C18 120.7(5)
N C17 C12 127.1(4)
N C17 H17 116.4
C12 C17 H17 116.4
C20 C18 C19 109.9(6)
C20 C18 C21 106.7(5)
C19 C18 C21 106.6(5)
C20 C18 C16 110.3(4)
C19 C18 C16 111.2(4)
C21 C18 C16 112.0(5)
C18 C19 H19A 109.5
C18 C19 H19B 109.5
H19A C19 H19B 109.5
C18 C19 H19C 109.5
H19A C19 H19C 109.5
H19B C19 H19C 109.5
C18 C20 H20A 109.5
C18 C20 H20B 109.5
H20A C20 H20B 109.5
C18 C20 H20C 109.5
H20A C20 H20C 109.5
H20B C20 H20C 109.5
C18 C21 H21A 109.5
C18 C21 H21B 109.5
H21A C21 H21B 109.5
C18 C21 H21C 109.5
H21A C21 H21C 109.5
H21B C21 H21C 109.5
N C22 C23 107.8(5)
N C22 C24 113.0(5)
C23 C22 C24 113.1(5)
N C22 H22 107.6
C23 C22 H22 107.6
C24 C22 H22 107.6
C22 C23 H23A 109.5
C22 C23 H23B 109.5
H23A C23 H23B 109.5
C22 C23 H23C 109.5
H23A C23 H23C 109.5
H23B C23 H23C 109.5
C22 C24 H24A 109.5
C22 C24 H24B 109.5
H24A C24 H24B 109.5
C22 C24 H24C 109.5
H24A C24 H24C 109.5
H24B C24 H24C 109.5
O Cr N 87.96(16)
O Cr C5 92.30(16)
N Cr C5 115.70(18)
O Cr C4 97.60(16)
N Cr C4 151.25(18)
C5 Cr C4 36.27(18)
O Cr C1 120.57(18)
N Cr C1 92.00(19)
C5 Cr C1 36.58(16)
C4 Cr C1 60.88(18)
O Cr C2 153.32(17)
N Cr C2 103.8(2)
C5 Cr C2 61.04(18)
C4 Cr C2 60.89(19)
C1 Cr C2 36.8(2)
O Cr C3 131.11(18)
N Cr C3 139.4(2)
C5 Cr C3 60.68(19)
C4 Cr C3 36.39(18)
C1 Cr C3 61.0(2)
C2 Cr C3 36.5(2)
O Cr Cl 96.99(11)
N Cr Cl 96.81(13)
C5 Cr Cl 146.48(14)
C4 Cr Cl 110.35(13)
C1 Cr Cl 141.71(16)
C2 Cr Cl 105.08(17)
C3 Cr Cl 89.69(14)
C17 N C22 118.5(4)
C17 N Cr 121.7(3)
C22 N Cr 119.8(4)
C11 O Cr 129.3(3)

loop_
_geom_bond_atom_site_label_1
_geom_bond_atom_site_label_2
_geom_bond_distance
C1 C5 1.410(6)
C1 C2 1.424(8)
C1 C6 1.502(8)
C1 Cr 2.253(5)
C2 C3 1.420(8)
C2 C7 1.523(7)
C2 Cr 2.258(5)
C3 C4 1.413(7)
C3 C8 1.495(8)
C3 Cr 2.279(5)
C4 C5 1.396(7)
C4 C9 1.513(7)
C4 Cr 2.243(5)
C5 C10 1.503(7)
C5 Cr 2.241(4)
C6 H6A 0.9600
C6 H6B 0.9600
C6 H6C 0.9600
C7 H7A 0.9600
C7 H7B 0.9600
C7 H7C 0.9600
C8 H8A 0.9600
C8 H8B 0.9600
C8 H8C 0.9600
C9 H9A 0.9600
C9 H9B 0.9600
C9 H9C 0.9600
C10 H10A 0.9600
C10 H10B 0.9600
C10 H10C 0.9600
C11 O 1.316(6)
C11 C12 1.422(6)
C11 C16 1.430(7)
C12 C13 1.418(7)
C12 C17 1.422(7)
C13 C14 1.370(8)
C13 H13 0.9300
C14 C15 1.396(8)
C14 H14 0.9300
C15 C16 1.388(7)
C15 H15 0.9300
C16 C18 1.543(7)
C17 N 1.291(7)
C17 H17 0.9300
C18 C20 1.512(8)
C18 C19 1.513(7)
C18 C21 1.541(8)
C19 H19A 0.9600
C19 H19B 0.9600
C19 H19C 0.9600
C20 H20A 0.9600
C20 H20B 0.9600
C20 H20C 0.9600
C21 H21A 0.9600
C21 H21B 0.9600
C21 H21C 0.9600
C22 N 1.501(6)
C22 C23 1.523(10)
C22 C24 1.530(9)
C22 H22 0.9800
C23 H23A 0.9600
C23 H23B 0.9600
C23 H23C 0.9600
C24 H24A 0.9600
C24 H24B 0.9600
C24 H24C 0.9600
Cl Cr 2.3222(15)
Cr O 1.923(3)
Cr N 2.048(4)
